data_1519589
loop_
_publ_author_name
'Butler, Ian R.'
'Horton, Peter N.'
'Hursthouse, Michael B.'

_publ_section_title
;
 C57H93FeO9.50P2S2
;
_journal_name_full 'Crystal Structure Report Archive'
_journal_page_first 921
_journal_year 2004
_chemical_formula_moiety 'C52 H74 P2 Fe, 2(C H3 O3 S), 3(C H4 O), 1/2(H2 O)'
_chemical_formula_sum 'C57 H93 Fe O9.5 P2 S2'
_chemical_formula_weight 1112.22
_space_group_IT_number 14
_symmetry_cell_setting monoclinic
_symmetry_space_group_name_Hall '-P 2yn'
_symmetry_space_group_name_H-M 'P 1 21/n 1'
_atom_sites_solution_hydrogens mixed
_atom_sites_solution_primary direct
_atom_sites_solution_secondary difmap
_cell_angle_alpha 90.00
_cell_angle_beta 113.302(10)
_cell_angle_gamma 90.00
_cell_formula_units_Z 4
_cell_length_a 16.883(2)
_cell_length_b 20.316(3)
_cell_length_c 17.594(3)
_cell_measurement_reflns_used 13014
_cell_measurement_temperature 120(2)
_cell_measurement_theta_max 27.485
_cell_measurement_theta_min 2.910
_cell_volume 5542.4(15)
_computing_cell_refinement 'DENZO (Otwinowski & Minor, 1997) & COLLECT (Hooft, R.W.W., 1998)'
_computing_data_collection 'COLLECT (Hooft, R.W.W., 1998)'
_computing_data_reduction 'DENZO (Otwinowski & Minor, 1997) & COLLECT (Hooft, R.W.W., 1998)'
_computing_molecular_graphics 'ORTEP3 for Windows (Farrugia, 1997)'
_computing_structure_refinement 'SHELXL-97 (Sheldrick, 1997b)'
_computing_structure_solution 'SHELXS-97 (Sheldrick, 1997a)'
_diffrn_ambient_temperature 120(2)
_diffrn_detector_area_resol_mean 9.091
_diffrn_measured_fraction_theta_full 0.998
_diffrn_measured_fraction_theta_max 0.998
_diffrn_measurement_device_type 'Bruker-Nonius 95mm CCD camera on \k-goniostat'
_diffrn_measurement_method '\f & \w scans'
_diffrn_radiation_monochromator '10cm confocal mirrors'
_diffrn_radiation_source 'Bruker-Nonius FR591 rotating anode'
_diffrn_radiation_type MoK\a
_diffrn_radiation_wavelength 0.71073
_diffrn_reflns_av_R_equivalents 0.0505
_diffrn_reflns_av_sigmaI/netI 0.0403
_diffrn_reflns_limit_h_max 21
_diffrn_reflns_limit_h_min -17
_diffrn_reflns_limit_k_max 26
_diffrn_reflns_limit_k_min -26
_diffrn_reflns_limit_l_max 22
_diffrn_reflns_limit_l_min -22
_diffrn_reflns_number 75797
_diffrn_reflns_theta_full 27.48
_diffrn_reflns_theta_max 27.48
_diffrn_reflns_theta_min 2.94
_exptl_absorpt_coefficient_mu 0.462
_exptl_absorpt_correction_T_max 0.9640
_exptl_absorpt_correction_T_min 0.9053
_exptl_absorpt_correction_type multi-scan
_exptl_absorpt_process_details 'SADABS V2.10 (Sheldrick, G.M., 2003)'
_exptl_crystal_colour Yellow
_exptl_crystal_density_diffrn 1.333
_exptl_crystal_density_method 'not measured'
_exptl_crystal_description Slab
_exptl_crystal_F_000 2396
_exptl_crystal_size_max 0.22
_exptl_crystal_size_mid 0.14
_exptl_crystal_size_min 0.08
_refine_diff_density_max 1.729
_refine_diff_density_min -0.836
_refine_diff_density_rms 0.074
_refine_ls_extinction_method none
_refine_ls_goodness_of_fit_ref 1.020
_refine_ls_matrix_type full
_refine_ls_number_parameters 737
_refine_ls_number_reflns 12693
_refine_ls_number_restraints 260
_refine_ls_restrained_S_all 1.026
_refine_ls_R_factor_all 0.0681
_refine_ls_R_factor_gt 0.0530
_refine_ls_shift/su_max 0.034
_refine_ls_shift/su_mean 0.001
_refine_ls_structure_factor_coef Fsqd
_refine_ls_weighting_details 'calc w=1/[\s^2^(Fo^2^)+(0.0568P)^2^+9.5711P] where P=(Fo^2^+2Fc^2^)/3'
_refine_ls_weighting_scheme calc
_refine_ls_wR_factor_gt 0.1302
_refine_ls_wR_factor_ref 0.1391
_reflns_number_gt 10328
_reflns_number_total 12693
_reflns_threshold_expression >2sigma(I)
_cod_data_source_file eCrystal-921.cif
_cod_data_source_block 04src0833
_cod_depositor_comments
;
Citation :
Butler, Ian R. and Horton, Peter N. and Hursthouse, Michael B. (2004) 
University of Southampton, Crystal Structure Report Archive. 
(doi:10.5258/ecrystals/921)

More at:
http://ecrystals.chem.soton.ac.uk/921/
;
_cod_original_cell_volume 5542.3(14)
_cod_original_sg_symbol_H-M P2(1)/n
_cod_original_formula_sum 'C57 H93 Fe O9.50 P2 S2'
_cod_database_code 1519589

loop_
_symmetry_equiv_pos_as_xyz
'x, y, z'
'-x+1/2, y+1/2, -z+1/2'
'-x, -y, -z'
'x-1/2, -y-1/2, z-1/2'

loop_
_atom_site_label
_atom_site_type_symbol
_atom_site_fract_x
_atom_site_fract_y
_atom_site_fract_z
_atom_site_U_iso_or_equiv
_atom_site_adp_type
_atom_site_occupancy
_atom_site_symmetry_multiplicity
_atom_site_calc_flag
_atom_site_refinement_flags
_atom_site_disorder_assembly
_atom_site_disorder_group
C1 C 0.28310(14) 0.80929(11) 1.04859(14) 0.0161(4) Uani 1 1 d . . .
C2 C 0.28103(15) 0.80967(12) 0.96639(14) 0.0171(5) Uani 1 1 d . . .
C3 C 0.19301(16) 0.81516(13) 0.90946(15) 0.0215(5) Uani 1 1 d . . .
H3 H 0.1728 0.8166 0.8508 0.026 Uiso 1 1 calc R . .
C4 C 0.14108(16) 0.81808(13) 0.95647(15) 0.0219(5) Uani 1 1 d . . .
H4 H 0.0800 0.8219 0.9344 0.026 Uiso 1 1 calc R . .
C5 C 0.19582(15) 0.81439(12) 1.04160(15) 0.0199(5) Uani 1 1 d . . .
H5 H 0.1778 0.8152 1.0863 0.024 Uiso 1 1 calc R . .
C6 C 0.3073(2) 0.97048(15) 1.0381(2) 0.0490(9) Uani 1 1 d . . .
H6 H 0.3667 0.9675 1.0737 0.059 Uiso 1 1 calc R . .
C7 C 0.2731(2) 0.97348(14) 0.9499(2) 0.0419(8) Uani 1 1 d . . .
H7 H 0.3051 0.9722 0.9160 0.050 Uiso 1 1 calc R . .
C8 C 0.1828(2) 0.97873(15) 0.9226(2) 0.0372(7) Uani 1 1 d . . .
H8 H 0.1427 0.9820 0.8667 0.045 Uiso 1 1 calc R . .
C9 C 0.1625(2) 0.97830(16) 0.9927(2) 0.0468(8) Uani 1 1 d . . .
H9 H 0.1061 0.9813 0.9921 0.056 Uiso 1 1 calc R . .
C10 C 0.2386(3) 0.97274(16) 1.0632(2) 0.0530(10) Uani 1 1 d . . .
H10 H 0.2429 0.9708 1.1187 0.064 Uiso 1 1 calc R . .
C11 C 0.36442(15) 0.80514(12) 1.12686(14) 0.0180(5) Uani 1 1 d . . .
H11A H 0.3942 0.8482 1.1364 0.022 Uiso 1 1 calc R . .
H11B H 0.4034 0.7720 1.1188 0.022 Uiso 1 1 calc R . .
C12 C 0.36050(15) 0.80471(13) 0.94718(14) 0.0218(5) Uani 1 1 d . . .
H12A H 0.4041 0.7781 0.9910 0.026 Uiso 1 1 calc R . .
H12B H 0.3847 0.8495 0.9499 0.026 Uiso 1 1 calc R . .
C13 C 0.41691(15) 0.83038(11) 1.30757(14) 0.0166(5) Uani 1 1 d . . .
C14 C 0.39505(17) 0.81214(13) 1.38241(15) 0.0217(5) Uani 1 1 d . . .
H14A H 0.3327 0.8189 1.3682 0.026 Uiso 1 1 calc R . .
H14B H 0.4085 0.7652 1.3967 0.026 Uiso 1 1 calc R . .
C15 C 0.39487(16) 0.90415(12) 1.28631(16) 0.0223(5) Uani 1 1 d . . .
H15A H 0.4079 0.9166 1.2381 0.027 Uiso 1 1 calc R . .
H15B H 0.3326 0.9116 1.2718 0.027 Uiso 1 1 calc R . .
C16 C 0.51392(15) 0.82008(12) 1.32876(15) 0.0200(5) Uani 1 1 d . . .
H16A H 0.5291 0.7731 1.3412 0.024 Uiso 1 1 calc R . .
H16B H 0.5276 0.8329 1.2810 0.024 Uiso 1 1 calc R . .
C17 C 0.44797(18) 0.85540(14) 1.45649(16) 0.0267(6) Uani 1 1 d . . .
H17 H 0.4342 0.8434 1.5050 0.032 Uiso 1 1 calc R . .
C18 C 0.42611(18) 0.92777(13) 1.43491(17) 0.0289(6) Uani 1 1 d . . .
H18A H 0.4593 0.9556 1.4832 0.035 Uiso 1 1 calc R . .
H18B H 0.3639 0.9352 1.4207 0.035 Uiso 1 1 calc R . .
C19 C 0.44840(16) 0.94653(12) 1.36132(17) 0.0244(5) Uani 1 1 d . . .
H19 H 0.4344 0.9940 1.3476 0.029 Uiso 1 1 calc R . .
C20 C 0.54500(16) 0.93512(13) 1.38306(18) 0.0262(6) Uani 1 1 d . . .
H20A H 0.5592 0.9473 1.3354 0.031 Uiso 1 1 calc R . .
H20B H 0.5798 0.9630 1.4308 0.031 Uiso 1 1 calc R . .
C21 C 0.56609(16) 0.86267(13) 1.40449(16) 0.0239(5) Uani 1 1 d . . .
H21 H 0.6291 0.8553 1.4195 0.029 Uiso 1 1 calc R . .
C22 C 0.54406(18) 0.84389(14) 1.47816(16) 0.0296(6) Uani 1 1 d . . .
H22A H 0.5583 0.7970 1.4923 0.036 Uiso 1 1 calc R . .
H22B H 0.5788 0.8708 1.5269 0.036 Uiso 1 1 calc R . .
C23 C 0.34111(15) 0.69319(12) 1.22684(14) 0.0176(5) Uani 1 1 d . . .
C24 C 0.43199(16) 0.66443(12) 1.27186(16) 0.0217(5) Uani 1 1 d . . .
H24A H 0.4685 0.6761 1.2416 0.026 Uiso 1 1 calc R . .
H24B H 0.4588 0.6831 1.3283 0.026 Uiso 1 1 calc R . .
C25 C 0.28409(16) 0.67514(12) 1.27428(16) 0.0224(5) Uani 1 1 d . . .
H25A H 0.3087 0.6946 1.3305 0.027 Uiso 1 1 calc R . .
H25B H 0.2253 0.6931 1.2448 0.027 Uiso 1 1 calc R . .
C26 C 0.29937(18) 0.66348(13) 1.13881(15) 0.0241(5) Uani 1 1 d . . .
H26A H 0.2406 0.6816 1.1097 0.029 Uiso 1 1 calc R . .
H26B H 0.3341 0.6752 1.1067 0.029 Uiso 1 1 calc R . .
C27 C 0.42593(18) 0.58941(13) 1.27686(17) 0.0269(6) Uani 1 1 d . . .
H27 H 0.4851 0.5707 1.3062 0.032 Uiso 1 1 calc R . .
C28 C 0.37051(18) 0.57190(13) 1.32496(17) 0.0278(6) Uani 1 1 d . . .
H28A H 0.3674 0.5235 1.3294 0.033 Uiso 1 1 calc R . .
H28B H 0.3970 0.5903 1.3816 0.033 Uiso 1 1 calc R . .
C29 C 0.27992(17) 0.59996(13) 1.28038(16) 0.0251(5) Uani 1 1 d . . .
H29 H 0.2439 0.5882 1.3119 0.030 Uiso 1 1 calc R . .
C30 C 0.23927(18) 0.57026(14) 1.19317(17) 0.0295(6) Uani 1 1 d . . .
H30A H 0.2358 0.5218 1.1968 0.035 Uiso 1 1 calc R . .
H30B H 0.1801 0.5876 1.1639 0.035 Uiso 1 1 calc R . .
C31 C 0.29487(19) 0.58848(13) 1.14525(16) 0.0289(6) Uani 1 1 d . . .
H31 H 0.2684 0.5693 1.0883 0.035 Uiso 1 1 calc R . .
C32 C 0.38556(19) 0.56064(13) 1.18950(18) 0.0310(6) Uani 1 1 d . . .
H32A H 0.4213 0.5721 1.1584 0.037 Uiso 1 1 calc R . .
H32B H 0.3829 0.5121 1.1925 0.037 Uiso 1 1 calc R . .
C33 C 0.41260(15) 0.81465(12) 0.80597(14) 0.0167(4) Uani 1 1 d . . .
C34 C 0.36854(17) 0.88239(13) 0.78034(18) 0.0257(5) Uani 1 1 d . . .
H34A H 0.3090 0.8765 0.7387 0.031 Uiso 1 1 calc R . .
H34B H 0.3656 0.9047 0.8292 0.031 Uiso 1 1 calc R . .
C35 C 0.50557(16) 0.82418(14) 0.87166(16) 0.0252(5) Uani 1 1 d . . .
H35A H 0.5039 0.8453 0.9217 0.030 Uiso 1 1 calc R . .
H35B H 0.5345 0.7810 0.8877 0.030 Uiso 1 1 calc R . .
C36 C 0.41667(17) 0.78038(12) 0.72949(15) 0.0226(5) Uani 1 1 d . . .
H36A H 0.4446 0.7368 0.7453 0.027 Uiso 1 1 calc R . .
H36B H 0.3576 0.7737 0.6872 0.027 Uiso 1 1 calc R . .
C37 C 0.42041(18) 0.92476(13) 0.74388(18) 0.0279(6) Uani 1 1 d . . .
H37 H 0.3918 0.9686 0.7271 0.034 Uiso 1 1 calc R . .
C38 C 0.51146(19) 0.93454(14) 0.80930(18) 0.0309(6) Uani 1 1 d . . .
H38A H 0.5449 0.9628 0.7869 0.037 Uiso 1 1 calc R . .
H38B H 0.5088 0.9567 0.8583 0.037 Uiso 1 1 calc R . .
C39 C 0.55578(17) 0.86794(14) 0.83438(17) 0.0283(6) Uani 1 1 d . . .
H39 H 0.6158 0.8747 0.8765 0.034 Uiso 1 1 calc R . .
C40 C 0.55945(18) 0.83376(14) 0.75882(18) 0.0300(6) Uani 1 1 d . . .
H40A H 0.5930 0.8609 0.7354 0.036 Uiso 1 1 calc R . .
H40B H 0.5887 0.7907 0.7752 0.036 Uiso 1 1 calc R . .
C41 C 0.46863(19) 0.82356(13) 0.69398(17) 0.0272(6) Uani 1 1 d . . .
H41 H 0.4717 0.8013 0.6445 0.033 Uiso 1 1 calc R . .
C42 C 0.4241(2) 0.89022(14) 0.66806(17) 0.0309(6) Uani 1 1 d . . .
H42A H 0.3649 0.8838 0.6258 0.037 Uiso 1 1 calc R . .
H42B H 0.4564 0.9177 0.6436 0.037 Uiso 1 1 calc R . .
C43 C 0.35244(15) 0.67923(12) 0.85354(15) 0.0193(5) Uani 1 1 d . . .
C44 C 0.31037(17) 0.64893(13) 0.76588(16) 0.0249(5) Uani 1 1 d . . .
H44A H 0.2497 0.6638 0.7386 0.030 Uiso 1 1 calc R . .
H44B H 0.3418 0.6635 0.7318 0.030 Uiso 1 1 calc R . .
C45 C 0.44632(16) 0.65561(13) 0.89626(16) 0.0253(5) Uani 1 1 d . . .
H45A H 0.4798 0.6700 0.8641 0.030 Uiso 1 1 calc R . .
H45B H 0.4732 0.6749 0.9524 0.030 Uiso 1 1 calc R . .
C46 C 0.30031(19) 0.65671(14) 0.90455(18) 0.0297(6) Uani 1 1 d . . .
H46A H 0.3256 0.6761 0.9607 0.036 Uiso 1 1 calc R . .
H46B H 0.2399 0.6720 0.8774 0.036 Uiso 1 1 calc R . .
C47 C 0.31368(19) 0.57346(14) 0.77348(19) 0.0319(6) Uani 1 1 d . . .
H47 H 0.2872 0.5536 0.7169 0.038 Uiso 1 1 calc R . .
C48 C 0.40672(19) 0.55035(14) 0.8154(2) 0.0342(6) Uani 1 1 d . . .
H48A H 0.4396 0.5642 0.7824 0.041 Uiso 1 1 calc R . .
H48B H 0.4085 0.5017 0.8192 0.041 Uiso 1 1 calc R . .
C49 C 0.44714(19) 0.58019(15) 0.9021(2) 0.0339(6) Uani 1 1 d . . .
H49 H 0.5081 0.5647 0.9297 0.041 Uiso 1 1 calc R . .
C50 C 0.3967(2) 0.55844(16) 0.9535(2) 0.0407(7) Uani 1 1 d . . .
H50A H 0.4230 0.5778 1.0096 0.049 Uiso 1 1 calc R . .
H50B H 0.3987 0.5099 0.9591 0.049 Uiso 1 1 calc R . .
C51 C 0.3027(2) 0.58135(15) 0.9104(2) 0.0349(7) Uani 1 1 d . . .
H51 H 0.2695 0.5667 0.9436 0.042 Uiso 1 1 calc R . .
C52 C 0.2624(2) 0.55151(15) 0.8242(2) 0.0371(7) Uani 1 1 d . . .
H52A H 0.2017 0.5661 0.7966 0.044 Uiso 1 1 calc R . .
H52B H 0.2630 0.5029 0.8282 0.044 Uiso 1 1 calc R . .
P1 P 0.34493(4) 0.78339(3) 1.21783(3) 0.01535(13) Uani 1 1 d . . .
H1 H 0.2703(17) 0.8032(13) 1.2091(16) 0.018 Uiso 1 1 d . . .
P2 P 0.34453(4) 0.76893(3) 0.84741(4) 0.01662(13) Uani 1 1 d . . .
H2 H 0.2693(18) 0.7789(14) 0.7973(17) 0.020 Uiso 1 1 d . . .
Fe1 Fe 0.22654(2) 0.893799(17) 0.98804(2) 0.01943(10) Uani 1 1 d . . .
C61 C 0.0165(3) 0.9062(3) 0.1511(4) 0.104(2) Uani 1 1 d DU . .
H61A H 0.0160 0.9057 0.0952 0.156 Uiso 1 1 calc R . .
H61B H 0.0234 0.9515 0.1717 0.156 Uiso 1 1 calc R . .
H61C H -0.0379 0.8882 0.1496 0.156 Uiso 1 1 calc R . .
O61 O 0.17817(15) 0.89883(12) 0.23687(17) 0.0498(6) Uani 1 1 d DU . .
O62 O 0.08023(19) 0.84470(13) 0.28776(19) 0.0620(8) Uani 1 1 d DU . .
O63 O 0.10729(19) 0.79885(12) 0.17438(17) 0.0571(7) Uani 1 1 d DU . .
S61 S 0.10291(5) 0.85789(4) 0.21722(6) 0.03928(19) Uani 1 1 d DU . .
C71 C 0.1397(3) 0.7808(4) 0.5783(3) 0.068(2) Uani 0.661(5) 1 d PDU A 1
H71A H 0.1109 0.7461 0.5382 0.103 Uiso 0.661(5) 1 calc PR A 1
H71B H 0.2008 0.7696 0.6079 0.103 Uiso 0.661(5) 1 calc PR A 1
H71C H 0.1348 0.8227 0.5492 0.103 Uiso 0.661(5) 1 calc PR A 1
O71 O 0.1071(3) 0.7252(2) 0.6921(3) 0.0560(12) Uani 0.661(5) 1 d PDU A 1
O72 O 0.1351(2) 0.8399(2) 0.7068(2) 0.0522(11) Uani 0.661(5) 1 d PDU A 1
O73 O 0.0004(5) 0.7997(7) 0.6005(8) 0.0304(16) Uani 0.661(5) 1 d PDU A 1
S71 S 0.0909(3) 0.7879(3) 0.6491(3) 0.0310(7) Uani 0.661(5) 1 d PDU A 1
C76 C 0.1347(6) 0.8482(7) 0.6014(7) 0.063(3) Uani 0.339(5) 1 d PDU A 2
H76A H 0.1325 0.8895 0.6294 0.095 Uiso 0.339(5) 1 calc PR A 2
H76B H 0.1071 0.8546 0.5414 0.095 Uiso 0.339(5) 1 calc PR A 2
H76C H 0.1949 0.8352 0.6169 0.095 Uiso 0.339(5) 1 calc PR A 2
O76 O 0.1226(4) 0.7746(5) 0.7179(4) 0.050(2) Uani 0.339(5) 1 d PDU A 2
O77 O 0.0809(6) 0.7288(4) 0.5816(5) 0.062(2) Uani 0.339(5) 1 d PDU A 2
O78 O -0.0079(10) 0.8095(14) 0.6068(17) 0.036(3) Uani 0.339(5) 1 d PDU A 2
S76 S 0.0805(7) 0.7868(6) 0.6310(5) 0.0333(14) Uani 0.339(5) 1 d PDU A 2
C81 C 0.2109(3) 0.9137(3) 0.4609(4) 0.0959(18) Uani 1 1 d DU . .
H81A H 0.2495 0.9209 0.5189 0.144 Uiso 1 1 calc R . .
H81B H 0.1529 0.9292 0.4517 0.144 Uiso 1 1 calc R . .
H81C H 0.2325 0.9380 0.4250 0.144 Uiso 1 1 calc R . .
O81 O 0.2081(3) 0.8474(2) 0.4430(2) 0.1102(15) Uani 1 1 d DU . .
H81 H 0.1685 0.8403 0.3964 0.165 Uiso 1 1 calc R . .
C82 C 0.5803(2) 0.9250(2) 1.0900(2) 0.0521(9) Uani 1 1 d DU . .
H82A H 0.5519 0.9575 1.0466 0.078 Uiso 1 1 calc R . .
H82B H 0.6195 0.8980 1.0742 0.078 Uiso 1 1 calc R . .
H82C H 0.6131 0.9477 1.1422 0.078 Uiso 1 1 calc R . .
O82 O 0.51937(18) 0.88544(16) 1.0997(3) 0.0809(10) Uani 1 1 d DU . .
H82 H 0.5421 0.8634 1.1434 0.121 Uiso 1 1 calc R . .
C83A C 0.2706(10) 0.6800(6) 1.5135(10) 0.135(4) Uani 0.693(9) 1 d PDU B 1
H83A H 0.2189 0.6879 1.5245 0.202 Uiso 0.693(9) 1 calc PR B 1
H83B H 0.3070 0.6472 1.5527 0.202 Uiso 0.693(9) 1 calc PR B 1
H83C H 0.2538 0.6635 1.4569 0.202 Uiso 0.693(9) 1 calc PR B 1
O83A O 0.3169(3) 0.7391(2) 1.5228(3) 0.0676(16) Uani 0.693(9) 1 d PDU B 1
H83D H 0.2822 0.7705 1.5043 0.101 Uiso 0.693(9) 1 calc PR B 1
C83B C 0.3203(13) 0.6400(5) 1.5040(14) 0.117(6) Uani 0.307(9) 1 d PDU B 2
H83E H 0.3005 0.6096 1.5360 0.175 Uiso 0.307(9) 1 calc PR B 2
H83F H 0.3797 0.6536 1.5375 0.175 Uiso 0.307(9) 1 calc PR B 2
H83G H 0.3183 0.6180 1.4537 0.175 Uiso 0.307(9) 1 calc PR B 2
O83B O 0.2672(13) 0.6951(9) 1.4825(13) 0.132(6) Uani 0.307(9) 1 d PDU B 2
H83H H 0.2213 0.6860 1.4420 0.198 Uiso 0.307(9) 1 calc PR B 2
O90 O -0.0308(3) 0.8109(3) 0.0069(3) 0.0451(11) Uani 0.50 1 d PD . .
H90A H -0.0809(17) 0.811(4) 0.007(4) 0.068 Uiso 0.50 1 d PD . .
H90B H 0.004(3) 0.8072(14) 0.0566(14) 0.068 Uiso 0.50 1 d PD . .

loop_
_atom_site_aniso_label
_atom_site_aniso_U_11
_atom_site_aniso_U_22
_atom_site_aniso_U_33
_atom_site_aniso_U_23
_atom_site_aniso_U_13
_atom_site_aniso_U_12
C1 0.0147(11) 0.0186(11) 0.0149(11) 0.0018(9) 0.0056(9) -0.0002(9)
C2 0.0165(11) 0.0189(11) 0.0172(11) -0.0020(9) 0.0081(9) -0.0006(9)
C3 0.0184(12) 0.0285(13) 0.0161(11) -0.0022(10) 0.0053(10) -0.0012(10)
C4 0.0161(11) 0.0288(13) 0.0203(12) -0.0020(10) 0.0069(10) -0.0010(10)
C5 0.0165(11) 0.0258(13) 0.0194(11) 0.0008(10) 0.0092(10) 0.0002(9)
C6 0.0438(19) 0.0199(14) 0.059(2) -0.0033(14) -0.0062(17) -0.0074(13)
C7 0.0458(18) 0.0223(14) 0.066(2) 0.0077(14) 0.0308(17) -0.0024(13)
C8 0.0388(17) 0.0282(15) 0.0376(16) 0.0135(13) 0.0076(14) 0.0047(13)
C9 0.054(2) 0.0295(16) 0.067(2) 0.0118(16) 0.0346(19) 0.0216(15)
C10 0.088(3) 0.0229(15) 0.0448(19) -0.0055(14) 0.023(2) 0.0126(17)
C11 0.0166(11) 0.0229(12) 0.0159(11) 0.0024(9) 0.0078(9) -0.0007(9)
C12 0.0181(12) 0.0324(14) 0.0162(11) -0.0056(10) 0.0082(10) -0.0047(10)
C13 0.0164(11) 0.0178(11) 0.0165(11) -0.0022(9) 0.0074(9) -0.0019(9)
C14 0.0259(13) 0.0248(13) 0.0181(11) -0.0042(10) 0.0127(10) -0.0056(10)
C15 0.0212(12) 0.0205(12) 0.0258(12) -0.0006(10) 0.0100(10) 0.0017(10)
C16 0.0167(11) 0.0187(11) 0.0239(12) -0.0034(9) 0.0075(10) 0.0002(9)
C17 0.0311(14) 0.0305(14) 0.0208(12) -0.0081(10) 0.0127(11) -0.0081(11)
C18 0.0295(14) 0.0274(14) 0.0340(14) -0.0136(11) 0.0171(12) -0.0041(11)
C19 0.0232(12) 0.0183(12) 0.0347(14) -0.0069(10) 0.0147(11) -0.0017(10)
C20 0.0213(12) 0.0225(13) 0.0368(15) -0.0092(11) 0.0138(11) -0.0054(10)
C21 0.0146(11) 0.0257(13) 0.0281(13) -0.0075(10) 0.0049(10) -0.0009(10)
C22 0.0312(14) 0.0287(14) 0.0220(13) -0.0079(11) 0.0032(11) -0.0039(11)
C23 0.0183(11) 0.0186(11) 0.0155(11) 0.0004(9) 0.0063(9) -0.0041(9)
C24 0.0190(12) 0.0201(12) 0.0242(12) 0.0010(10) 0.0067(10) -0.0012(9)
C25 0.0214(12) 0.0247(13) 0.0239(12) -0.0007(10) 0.0119(10) -0.0042(10)
C26 0.0306(14) 0.0235(13) 0.0161(11) -0.0012(10) 0.0071(10) -0.0061(10)
C27 0.0248(13) 0.0217(13) 0.0323(14) 0.0033(11) 0.0093(11) -0.0009(10)
C28 0.0338(15) 0.0216(13) 0.0256(13) 0.0054(10) 0.0092(11) -0.0038(11)
C29 0.0277(13) 0.0221(13) 0.0283(13) 0.0010(10) 0.0140(11) -0.0060(10)
C30 0.0283(14) 0.0235(13) 0.0333(14) -0.0010(11) 0.0084(12) -0.0094(11)
C31 0.0380(15) 0.0242(13) 0.0214(12) -0.0061(10) 0.0086(12) -0.0089(11)
C32 0.0404(16) 0.0205(13) 0.0385(15) -0.0040(11) 0.0224(13) -0.0018(11)
C33 0.0152(11) 0.0201(11) 0.0160(11) -0.0008(9) 0.0075(9) -0.0020(9)
C34 0.0223(13) 0.0223(13) 0.0365(15) 0.0012(11) 0.0157(12) 0.0035(10)
C35 0.0182(12) 0.0354(15) 0.0210(12) 0.0028(11) 0.0066(10) -0.0042(10)
C36 0.0302(13) 0.0214(12) 0.0205(12) -0.0009(10) 0.0144(11) -0.0020(10)
C37 0.0289(14) 0.0186(12) 0.0404(15) 0.0053(11) 0.0180(12) 0.0024(10)
C38 0.0359(15) 0.0269(14) 0.0364(15) -0.0076(12) 0.0213(13) -0.0100(12)
C39 0.0167(12) 0.0381(15) 0.0304(14) 0.0023(12) 0.0095(11) -0.0055(11)
C40 0.0295(14) 0.0278(14) 0.0438(16) 0.0092(12) 0.0262(13) 0.0034(11)
C41 0.0406(16) 0.0240(13) 0.0261(13) -0.0003(10) 0.0227(12) -0.0026(11)
C42 0.0354(15) 0.0305(15) 0.0267(14) 0.0094(11) 0.0119(12) -0.0040(12)
C43 0.0192(12) 0.0200(12) 0.0210(12) -0.0002(9) 0.0104(10) -0.0027(9)
C44 0.0255(13) 0.0225(13) 0.0244(12) -0.0045(10) 0.0074(11) -0.0053(10)
C45 0.0205(12) 0.0281(13) 0.0257(13) 0.0026(11) 0.0073(11) 0.0016(10)
C46 0.0323(15) 0.0291(14) 0.0380(15) 0.0018(12) 0.0249(13) -0.0029(11)
C47 0.0352(15) 0.0252(14) 0.0371(15) -0.0075(12) 0.0163(13) -0.0073(12)
C48 0.0371(16) 0.0237(14) 0.0501(18) -0.0011(13) 0.0261(14) 0.0007(12)
C49 0.0271(14) 0.0293(15) 0.0451(17) 0.0110(13) 0.0141(13) 0.0059(12)
C50 0.0510(19) 0.0348(16) 0.0393(17) 0.0142(13) 0.0211(15) 0.0029(14)
C51 0.0419(17) 0.0283(14) 0.0479(17) 0.0059(13) 0.0319(15) -0.0041(12)
C52 0.0321(15) 0.0249(14) 0.059(2) 0.0008(13) 0.0237(15) -0.0051(12)
P1 0.0140(3) 0.0189(3) 0.0134(3) 0.0000(2) 0.0057(2) -0.0013(2)
P2 0.0145(3) 0.0220(3) 0.0143(3) -0.0024(2) 0.0066(2) -0.0021(2)
Fe1 0.01957(18) 0.01940(18) 0.01777(17) 0.00063(13) 0.00574(14) 0.00246(13)
C61 0.034(2) 0.107(4) 0.157(6) 0.060(4) 0.024(3) 0.011(2)
O61 0.0357(12) 0.0443(13) 0.0804(18) 0.0026(12) 0.0347(13) -0.0043(10)
O62 0.0821(19) 0.0500(15) 0.091(2) -0.0151(14) 0.0733(18) -0.0141(14)
O63 0.089(2) 0.0427(14) 0.0681(17) -0.0093(12) 0.0608(16) -0.0156(13)
S61 0.0349(4) 0.0316(4) 0.0637(5) 0.0066(4) 0.0327(4) 0.0012(3)
C71 0.029(3) 0.145(6) 0.036(3) 0.001(3) 0.017(2) 0.005(3)
O71 0.052(2) 0.057(3) 0.051(2) 0.012(2) 0.0111(19) 0.019(2)
O72 0.042(2) 0.066(3) 0.0319(18) -0.0053(17) -0.0038(15) -0.0120(18)
O73 0.017(2) 0.045(4) 0.028(3) 0.005(3) 0.0073(19) -0.0003(19)
S71 0.0192(11) 0.0530(11) 0.0222(16) 0.0038(12) 0.0098(11) 0.0014(8)
C76 0.021(4) 0.094(8) 0.064(7) 0.026(6) 0.006(5) -0.027(5)
O76 0.035(3) 0.087(6) 0.021(3) 0.005(3) 0.003(3) -0.005(4)
O77 0.065(5) 0.069(5) 0.054(4) -0.020(4) 0.026(4) 0.001(4)
O78 0.025(4) 0.051(8) 0.033(6) 0.004(5) 0.011(4) 0.000(4)
S76 0.033(3) 0.0439(19) 0.024(3) 0.000(2) 0.011(2) -0.0008(17)
C81 0.052(3) 0.100(4) 0.136(5) 0.047(4) 0.037(3) 0.017(3)
O81 0.152(4) 0.117(3) 0.092(3) 0.041(2) 0.081(3) 0.047(3)
C82 0.0422(19) 0.061(2) 0.053(2) -0.0099(18) 0.0193(17) -0.0131(17)
O82 0.0449(16) 0.069(2) 0.137(3) 0.004(2) 0.0455(19) -0.0140(14)
C83A 0.129(5) 0.129(5) 0.132(6) -0.001(4) 0.036(4) -0.018(4)
O83A 0.053(3) 0.084(3) 0.056(3) 0.007(2) 0.012(2) -0.010(2)
C83B 0.094(11) 0.117(11) 0.144(12) -0.022(11) 0.053(10) 0.013(9)
O83B 0.127(9) 0.136(10) 0.112(10) -0.013(9) 0.024(8) 0.002(8)
O90 0.039(2) 0.054(3) 0.041(2) -0.021(2) 0.014(2) -0.004(2)

loop_
_atom_type_symbol
_atom_type_description
_atom_type_scat_dispersion_real
_atom_type_scat_dispersion_imag
_atom_type_scat_source
C C 0.0033 0.0016 'International Tables Vol C Tables 4.2.6.8 and 6.1.1.4'
H H 0.0000 0.0000 'International Tables Vol C Tables 4.2.6.8 and 6.1.1.4'
O O 0.0106 0.0060 'International Tables Vol C Tables 4.2.6.8 and 6.1.1.4'
P P 0.1023 0.0942 'International Tables Vol C Tables 4.2.6.8 and 6.1.1.4'
S S 0.1246 0.1234 'International Tables Vol C Tables 4.2.6.8 and 6.1.1.4'
Fe Fe 0.3463 0.8444 'International Tables Vol C Tables 4.2.6.8 and 6.1.1.4'

loop_
_geom_angle_atom_site_label_1
_geom_angle_atom_site_label_2
_geom_angle_atom_site_label_3
_geom_angle
_geom_angle_site_symmetry_1
_geom_angle_site_symmetry_3
C2 C1 C5 107.4(2) . .
C2 C1 C11 124.7(2) . .
C5 C1 C11 127.8(2) . .
C2 C1 Fe1 69.52(13) . .
C5 C1 Fe1 69.06(13) . .
C11 C1 Fe1 126.05(17) . .
C3 C2 C1 108.1(2) . .
C3 C2 C12 128.1(2) . .
C1 C2 C12 123.8(2) . .
C3 C2 Fe1 69.29(14) . .
C1 C2 Fe1 69.51(13) . .
C12 C2 Fe1 126.97(17) . .
C4 C3 C2 107.7(2) . .
C4 C3 Fe1 69.12(14) . .
C2 C3 Fe1 69.74(14) . .
C4 C3 H3 126.2 . .
C2 C3 H3 126.2 . .
Fe1 C3 H3 126.6 . .
C5 C4 C3 108.5(2) . .
C5 C4 Fe1 69.83(14) . .
C3 C4 Fe1 69.91(14) . .
C5 C4 H4 125.7 . .
C3 C4 H4 125.7 . .
Fe1 C4 H4 126.1 . .
C4 C5 C1 108.2(2) . .
C4 C5 Fe1 69.38(14) . .
C1 C5 Fe1 69.84(13) . .
C4 C5 H5 125.9 . .
C1 C5 H5 125.9 . .
Fe1 C5 H5 126.5 . .
C10 C6 C7 108.2(3) . .
C10 C6 Fe1 70.3(2) . .
C7 C6 Fe1 69.33(17) . .
C10 C6 H6 125.9 . .
C7 C6 H6 125.9 . .
Fe1 C6 H6 126.1 . .
C8 C7 C6 106.9(3) . .
C8 C7 Fe1 70.38(17) . .
C6 C7 Fe1 69.43(18) . .
C8 C7 H7 126.5 . .
C6 C7 H7 126.5 . .
Fe1 C7 H7 125.3 . .
C9 C8 C7 107.9(3) . .
C9 C8 Fe1 70.06(17) . .
C7 C8 Fe1 69.08(17) . .
C9 C8 H8 126.1 . .
C7 C8 H8 126.1 . .
Fe1 C8 H8 126.4 . .
C10 C9 C8 108.9(3) . .
C10 C9 Fe1 69.65(18) . .
C8 C9 Fe1 69.79(17) . .
C10 C9 H9 125.5 . .
C8 C9 H9 125.5 . .
Fe1 C9 H9 126.6 . .
C9 C10 C6 108.0(3) . .
C9 C10 Fe1 70.45(19) . .
C6 C10 Fe1 69.56(19) . .
C9 C10 H10 126.0 . .
C6 C10 H10 126.0 . .
Fe1 C10 H10 125.6 . .
C1 C11 P1 113.63(16) . .
C1 C11 H11A 108.8 . .
P1 C11 H11A 108.8 . .
C1 C11 H11B 108.8 . .
P1 C11 H11B 108.8 . .
H11A C11 H11B 107.7 . .
C2 C12 P2 115.90(17) . .
C2 C12 H12A 108.3 . .
P2 C12 H12A 108.3 . .
C2 C12 H12B 108.3 . .
P2 C12 H12B 108.3 . .
H12A C12 H12B 107.4 . .
C16 C13 C14 110.5(2) . .
C16 C13 C15 108.61(19) . .
C14 C13 C15 108.73(19) . .
C16 C13 P1 114.57(16) . .
C14 C13 P1 107.96(16) . .
C15 C13 P1 106.31(16) . .
C17 C14 C13 109.4(2) . .
C17 C14 H14A 109.8 . .
C13 C14 H14A 109.8 . .
C17 C14 H14B 109.8 . .
C13 C14 H14B 109.8 . .
H14A C14 H14B 108.3 . .
C19 C15 C13 109.3(2) . .
C19 C15 H15A 109.8 . .
C13 C15 H15A 109.8 . .
C19 C15 H15B 109.8 . .
C13 C15 H15B 109.8 . .
H15A C15 H15B 108.3 . .
C21 C16 C13 108.78(19) . .
C21 C16 H16A 109.9 . .
C13 C16 H16A 109.9 . .
C21 C16 H16B 109.9 . .
C13 C16 H16B 109.9 . .
H16A C16 H16B 108.3 . .
C18 C17 C22 109.7(2) . .
C18 C17 C14 109.8(2) . .
C22 C17 C14 109.2(2) . .
C18 C17 H17 109.4 . .
C22 C17 H17 109.4 . .
C14 C17 H17 109.4 . .
C17 C18 C19 109.5(2) . .
C17 C18 H18A 109.8 . .
C19 C18 H18A 109.8 . .
C17 C18 H18B 109.8 . .
C19 C18 H18B 109.8 . .
H18A C18 H18B 108.2 . .
C18 C19 C15 109.2(2) . .
C18 C19 C20 110.1(2) . .
C15 C19 C20 109.6(2) . .
C18 C19 H19 109.3 . .
C15 C19 H19 109.3 . .
C20 C19 H19 109.3 . .
C21 C20 C19 109.1(2) . .
C21 C20 H20A 109.9 . .
C19 C20 H20A 109.9 . .
C21 C20 H20B 109.9 . .
C19 C20 H20B 109.9 . .
H20A C20 H20B 108.3 . .
C20 C21 C22 109.8(2) . .
C20 C21 C16 109.3(2) . .
C22 C21 C16 110.2(2) . .
C20 C21 H21 109.2 . .
C22 C21 H21 109.2 . .
C16 C21 H21 109.2 . .
C17 C22 C21 109.8(2) . .
C17 C22 H22A 109.7 . .
C21 C22 H22A 109.7 . .
C17 C22 H22B 109.7 . .
C21 C22 H22B 109.7 . .
H22A C22 H22B 108.2 . .
C24 C23 C25 109.83(19) . .
C24 C23 C26 109.5(2) . .
C25 C23 C26 108.25(19) . .
C24 C23 P1 111.14(16) . .
C25 C23 P1 109.41(16) . .
C26 C23 P1 108.62(16) . .
C27 C24 C23 109.4(2) . .
C27 C24 H24A 109.8 . .
C23 C24 H24A 109.8 . .
C27 C24 H24B 109.8 . .
C23 C24 H24B 109.8 . .
H24A C24 H24B 108.2 . .
C29 C25 C23 109.2(2) . .
C29 C25 H25A 109.8 . .
C23 C25 H25A 109.8 . .
C29 C25 H25B 109.8 . .
C23 C25 H25B 109.8 . .
H25A C25 H25B 108.3 . .
C31 C26 C23 109.3(2) . .
C31 C26 H26A 109.8 . .
C23 C26 H26A 109.8 . .
C31 C26 H26B 109.8 . .
C23 C26 H26B 109.8 . .
H26A C26 H26B 108.3 . .
C32 C27 C28 109.9(2) . .
C32 C27 C24 109.6(2) . .
C28 C27 C24 109.4(2) . .
C32 C27 H27 109.3 . .
C28 C27 H27 109.3 . .
C24 C27 H27 109.3 . .
C29 C28 C27 109.7(2) . .
C29 C28 H28A 109.7 . .
C27 C28 H28A 109.7 . .
C29 C28 H28B 109.7 . .
C27 C28 H28B 109.7 . .
H28A C28 H28B 108.2 . .
C28 C29 C30 109.1(2) . .
C28 C29 C25 110.1(2) . .
C30 C29 C25 109.6(2) . .
C28 C29 H29 109.3 . .
C30 C29 H29 109.3 . .
C25 C29 H29 109.3 . .
C31 C30 C29 109.0(2) . .
C31 C30 H30A 109.9 . .
C29 C30 H30A 109.9 . .
C31 C30 H30B 109.9 . .
C29 C30 H30B 109.9 . .
H30A C30 H30B 108.3 . .
C32 C31 C26 109.7(2) . .
C32 C31 C30 109.8(2) . .
C26 C31 C30 109.8(2) . .
C32 C31 H31 109.2 . .
C26 C31 H31 109.2 . .
C30 C31 H31 109.2 . .
C31 C32 C27 109.2(2) . .
C31 C32 H32A 109.8 . .
C27 C32 H32A 109.8 . .
C31 C32 H32B 109.8 . .
C27 C32 H32B 109.8 . .
H32A C32 H32B 108.3 . .
C36 C33 C34 109.3(2) . .
C36 C33 C35 109.0(2) . .
C34 C33 C35 109.6(2) . .
C36 C33 P2 111.66(16) . .
C34 C33 P2 105.17(16) . .
C35 C33 P2 112.03(16) . .
C37 C34 C33 109.4(2) . .
C37 C34 H34A 109.8 . .
C33 C34 H34A 109.8 . .
C37 C34 H34B 109.8 . .
C33 C34 H34B 109.8 . .
H34A C34 H34B 108.2 . .
C39 C35 C33 108.7(2) . .
C39 C35 H35A 110.0 . .
C33 C35 H35A 110.0 . .
C39 C35 H35B 110.0 . .
C33 C35 H35B 110.0 . .
H35A C35 H35B 108.3 . .
C41 C36 C33 109.1(2) . .
C41 C36 H36A 109.9 . .
C33 C36 H36A 109.9 . .
C41 C36 H36B 109.9 . .
C33 C36 H36B 109.9 . .
H36A C36 H36B 108.3 . .
C38 C37 C42 110.0(2) . .
C38 C37 C34 109.2(2) . .
C42 C37 C34 109.5(2) . .
C38 C37 H37 109.4 . .
C42 C37 H37 109.4 . .
C34 C37 H37 109.4 . .
C39 C38 C37 109.6(2) . .
C39 C38 H38A 109.8 . .
C37 C38 H38A 109.8 . .
C39 C38 H38B 109.8 . .
C37 C38 H38B 109.8 . .
H38A C38 H38B 108.2 . .
C40 C39 C38 109.7(2) . .
C40 C39 C35 109.1(2) . .
C38 C39 C35 110.2(2) . .
C40 C39 H39 109.3 . .
C38 C39 H39 109.3 . .
C35 C39 H39 109.3 . .
C41 C40 C39 109.9(2) . .
C41 C40 H40A 109.7 . .
C39 C40 H40A 109.7 . .
C41 C40 H40B 109.7 . .
C39 C40 H40B 109.7 . .
H40A C40 H40B 108.2 . .
C40 C41 C42 109.5(2) . .
C40 C41 C36 109.9(2) . .
C42 C41 C36 109.5(2) . .
C40 C41 H41 109.3 . .
C42 C41 H41 109.3 . .
C36 C41 H41 109.3 . .
C41 C42 C37 109.3(2) . .
C41 C42 H42A 109.8 . .
C37 C42 H42A 109.8 . .
C41 C42 H42B 109.8 . .
C37 C42 H42B 109.8 . .
H42A C42 H42B 108.3 . .
C45 C43 C44 109.9(2) . .
C45 C43 C46 109.6(2) . .
C44 C43 C46 108.5(2) . .
C45 C43 P2 112.16(17) . .
C44 C43 P2 110.11(17) . .
C46 C43 P2 106.43(17) . .
C47 C44 C43 108.9(2) . .
C47 C44 H44A 109.9 . .
C43 C44 H44A 109.9 . .
C47 C44 H44B 109.9 . .
C43 C44 H44B 109.9 . .
H44A C44 H44B 108.3 . .
C49 C45 C43 108.9(2) . .
C49 C45 H45A 109.9 . .
C43 C45 H45A 109.9 . .
C49 C45 H45B 109.9 . .
C43 C45 H45B 109.9 . .
H45A C45 H45B 108.3 . .
C51 C46 C43 109.1(2) . .
C51 C46 H46A 109.9 . .
C43 C46 H46A 109.9 . .
C51 C46 H46B 109.9 . .
C43 C46 H46B 109.9 . .
H46A C46 H46B 108.3 . .
C48 C47 C52 109.9(3) . .
C48 C47 C44 110.2(2) . .
C52 C47 C44 109.3(2) . .
C48 C47 H47 109.2 . .
C52 C47 H47 109.2 . .
C44 C47 H47 109.2 . .
C47 C48 C49 109.2(2) . .
C47 C48 H48A 109.8 . .
C49 C48 H48A 109.8 . .
C47 C48 H48B 109.8 . .
C49 C48 H48B 109.8 . .
H48A C48 H48B 108.3 . .
C48 C49 C50 110.0(3) . .
C48 C49 C45 109.9(2) . .
C50 C49 C45 109.6(2) . .
C48 C49 H49 109.1 . .
C50 C49 H49 109.1 . .
C45 C49 H49 109.1 . .
C49 C50 C51 109.2(2) . .
C49 C50 H50A 109.8 . .
C51 C50 H50A 109.8 . .
C49 C50 H50B 109.8 . .
C51 C50 H50B 109.8 . .
H50A C50 H50B 108.3 . .
C52 C51 C46 109.9(3) . .
C52 C51 C50 109.8(3) . .
C46 C51 C50 109.3(3) . .
C52 C51 H51 109.3 . .
C46 C51 H51 109.3 . .
C50 C51 H51 109.3 . .
C51 C52 C47 109.3(2) . .
C51 C52 H52A 109.8 . .
C47 C52 H52A 109.8 . .
C51 C52 H52B 109.8 . .
C47 C52 H52B 109.8 . .
H52A C52 H52B 108.3 . .
C11 P1 C13 110.10(11) . .
C11 P1 C23 110.08(11) . .
C13 P1 C23 118.52(11) . .
C11 P1 H1 109.4(12) . .
C13 P1 H1 103.1(12) . .
C23 P1 H1 105.0(12) . .
C12 P2 C43 111.23(12) . .
C12 P2 C33 107.68(11) . .
C43 P2 C33 119.01(11) . .
C12 P2 H2 109.8(12) . .
C43 P2 H2 103.6(13) . .
C33 P2 H2 105.0(13) . .
C7 Fe1 C6 41.25(15) . .
C7 Fe1 C4 147.28(13) . .
C6 Fe1 C4 169.68(14) . .
C7 Fe1 C5 171.65(13) . .
C6 Fe1 C5 131.15(13) . .
C4 Fe1 C5 40.78(10) . .
C7 Fe1 C10 68.55(16) . .
C6 Fe1 C10 40.18(16) . .
C4 Fe1 C10 130.66(15) . .
C5 Fe1 C10 107.54(13) . .
C7 Fe1 C3 116.15(13) . .
C6 Fe1 C3 148.68(14) . .
C4 Fe1 C3 40.97(9) . .
C5 Fe1 C3 68.91(10) . .
C10 Fe1 C3 170.33(15) . .
C7 Fe1 C8 40.54(13) . .
C6 Fe1 C8 68.14(13) . .
C4 Fe1 C8 115.22(12) . .
C5 Fe1 C8 145.92(11) . .
C10 Fe1 C8 67.81(14) . .
C3 Fe1 C8 109.72(12) . .
C7 Fe1 C1 132.85(12) . .
C6 Fe1 C1 108.84(12) . .
C4 Fe1 C1 69.00(10) . .
C5 Fe1 C1 41.10(9) . .
C10 Fe1 C1 114.60(12) . .
C3 Fe1 C1 69.10(10) . .
C8 Fe1 C1 172.63(11) . .
C7 Fe1 C9 67.89(14) . .
C6 Fe1 C9 67.28(16) . .
C4 Fe1 C9 108.47(13) . .
C5 Fe1 C9 114.25(12) . .
C10 Fe1 C9 39.90(15) . .
C3 Fe1 C9 132.37(14) . .
C8 Fe1 C9 40.15(13) . .
C1 Fe1 C9 145.86(12) . .
C7 Fe1 C2 110.08(12) . .
C6 Fe1 C2 116.60(13) . .
C4 Fe1 C2 68.87(10) . .
C5 Fe1 C2 68.91(9) . .
C10 Fe1 C2 147.29(13) . .
C3 Fe1 C2 40.97(9) . .
C8 Fe1 C2 133.54(12) . .
C1 Fe1 C2 40.97(9) . .
C9 Fe1 C2 172.19(13) . .
S61 C61 H61A 109.5 . .
S61 C61 H61B 109.5 . .
H61A C61 H61B 109.5 . .
S61 C61 H61C 109.5 . .
H61A C61 H61C 109.5 . .
H61B C61 H61C 109.5 . .
O63 S61 O61 112.63(15) . .
O63 S61 O62 112.24(15) . .
O61 S61 O62 113.85(17) . .
O63 S61 C61 108.7(3) . .
O61 S61 C61 105.0(2) . .
O62 S61 C61 103.7(2) . .
O73 S71 O72 115.2(7) . .
O73 S71 O71 113.0(7) . .
O72 S71 O71 109.6(4) . .
O73 S71 C71 106.1(6) . .
O72 S71 C71 107.6(4) . .
O71 S71 C71 104.6(5) . .
S76 C76 H76A 109.5 . .
S76 C76 H76B 109.5 . .
H76A C76 H76B 109.5 . .
S76 C76 H76C 109.5 . .
H76A C76 H76C 109.5 . .
H76B C76 H76C 109.5 . .
O76 S76 O78 112.7(14) . .
O76 S76 O77 112.1(9) . .
O78 S76 O77 109.1(13) . .
O76 S76 C76 110.2(8) . .
O78 S76 C76 106.5(14) . .
O77 S76 C76 105.8(9) . .
O81 C81 H81A 109.5 . .
O81 C81 H81B 109.5 . .
H81A C81 H81B 109.5 . .
O81 C81 H81C 109.5 . .
H81A C81 H81C 109.5 . .
H81B C81 H81C 109.5 . .
C81 O81 H81 109.5 . .
O82 C82 H82A 109.5 . .
O82 C82 H82B 109.5 . .
H82A C82 H82B 109.5 . .
O82 C82 H82C 109.5 . .
H82A C82 H82C 109.5 . .
H82B C82 H82C 109.5 . .
C82 O82 H82 109.5 . .
O83B C83B H83E 109.5 . .
O83B C83B H83F 109.5 . .
H83E C83B H83F 109.5 . .
O83B C83B H83G 109.5 . .
H83E C83B H83G 109.5 . .
H83F C83B H83G 109.5 . .
C83B O83B H83H 109.5 . .
H90A O90 H90B 106.5(17) . .

loop_
_geom_bond_atom_site_label_1
_geom_bond_atom_site_label_2
_geom_bond_distance
_geom_bond_site_symmetry_2
C1 C2 1.433(3) .
C1 C5 1.433(3) .
C1 C11 1.514(3) .
C1 Fe1 2.047(2) .
C2 C3 1.430(3) .
C2 C12 1.511(3) .
C2 Fe1 2.047(2) .
C3 C4 1.425(3) .
C3 Fe1 2.041(3) .
C3 H3 0.9500 .
C4 C5 1.417(3) .
C4 Fe1 2.030(3) .
C4 H4 0.9500 .
C5 Fe1 2.036(2) .
C5 H5 0.9500 .
C6 C10 1.396(6) .
C6 C7 1.428(5) .
C6 Fe1 2.028(3) .
C6 H6 0.9500 .
C7 C8 1.410(5) .
C7 Fe1 2.027(3) .
C7 H7 0.9500 .
C8 C9 1.404(5) .
C8 Fe1 2.044(3) .
C8 H8 0.9500 .
C9 C10 1.394(5) .
C9 Fe1 2.047(3) .
C9 H9 0.9500 .
C10 Fe1 2.037(3) .
C10 H10 0.9500 .
C11 P1 1.812(2) .
C11 H11A 0.9900 .
C11 H11B 0.9900 .
C12 P2 1.819(2) .
C12 H12A 0.9900 .
C12 H12B 0.9900 .
C13 C16 1.543(3) .
C13 C14 1.547(3) .
C13 C15 1.554(3) .
C13 P1 1.834(2) .
C14 C17 1.532(3) .
C14 H14A 0.9900 .
C14 H14B 0.9900 .
C15 C19 1.535(4) .
C15 H15A 0.9900 .
C15 H15B 0.9900 .
C16 C21 1.540(3) .
C16 H16A 0.9900 .
C16 H16B 0.9900 .
C17 C18 1.527(4) .
C17 C22 1.530(4) .
C17 H17 1.0000 .
C18 C19 1.532(4) .
C18 H18A 0.9900 .
C18 H18B 0.9900 .
C19 C20 1.538(3) .
C19 H19 1.0000 .
C20 C21 1.526(4) .
C20 H20A 0.9900 .
C20 H20B 0.9900 .
C21 C22 1.531(4) .
C21 H21 1.0000 .
C22 H22A 0.9900 .
C22 H22B 0.9900 .
C23 C24 1.537(3) .
C23 C25 1.547(3) .
C23 C26 1.548(3) .
C23 P1 1.843(2) .
C24 C27 1.532(3) .
C24 H24A 0.9900 .
C24 H24B 0.9900 .
C25 C29 1.535(3) .
C25 H25A 0.9900 .
C25 H25B 0.9900 .
C26 C31 1.532(4) .
C26 H26A 0.9900 .
C26 H26B 0.9900 .
C27 C32 1.529(4) .
C27 C28 1.531(4) .
C27 H27 1.0000 .
C28 C29 1.527(4) .
C28 H28A 0.9900 .
C28 H28B 0.9900 .
C29 C30 1.535(4) .
C29 H29 1.0000 .
C30 C31 1.535(4) .
C30 H30A 0.9900 .
C30 H30B 0.9900 .
C31 C32 1.526(4) .
C31 H31 1.0000 .
C32 H32A 0.9900 .
C32 H32B 0.9900 .
C33 C36 1.541(3) .
C33 C34 1.544(3) .
C33 C35 1.550(3) .
C33 P2 1.838(2) .
C34 C37 1.537(4) .
C34 H34A 0.9900 .
C34 H34B 0.9900 .
C35 C39 1.542(4) .
C35 H35A 0.9900 .
C35 H35B 0.9900 .
C36 C41 1.537(3) .
C36 H36A 0.9900 .
C36 H36B 0.9900 .
C37 C38 1.525(4) .
C37 C42 1.530(4) .
C37 H37 1.0000 .
C38 C39 1.525(4) .
C38 H38A 0.9900 .
C38 H38B 0.9900 .
C39 C40 1.523(4) .
C39 H39 1.0000 .
C40 C41 1.520(4) .
C40 H40A 0.9900 .
C40 H40B 0.9900 .
C41 C42 1.529(4) .
C41 H41 1.0000 .
C42 H42A 0.9900 .
C42 H42B 0.9900 .
C43 C45 1.538(3) .
C43 C44 1.548(3) .
C43 C46 1.554(3) .
C43 P2 1.827(3) .
C44 C47 1.538(4) .
C44 H44A 0.9900 .
C44 H44B 0.9900 .
C45 C49 1.535(4) .
C45 H45A 0.9900 .
C45 H45B 0.9900 .
C46 C51 1.534(4) .
C46 H46A 0.9900 .
C46 H46B 0.9900 .
C47 C48 1.522(4) .
C47 C52 1.536(4) .
C47 H47 1.0000 .
C48 C49 1.528(4) .
C48 H48A 0.9900 .
C48 H48B 0.9900 .
C49 C50 1.533(4) .
C49 H49 1.0000 .
C50 C51 1.535(5) .
C50 H50A 0.9900 .
C50 H50B 0.9900 .
C51 C52 1.521(5) .
C51 H51 1.0000 .
C52 H52A 0.9900 .
C52 H52B 0.9900 .
P1 H1 1.27(3) .
P2 H2 1.24(3) .
C61 S61 1.761(5) .
C61 H61A 0.9800 .
C61 H61B 0.9800 .
C61 H61C 0.9800 .
O61 S61 1.442(2) .
O62 S61 1.461(3) .
O63 S61 1.434(3) .
C71 S71 1.751(6) .
C71 H71A 0.9800 .
C71 H71B 0.9800 .
C71 H71C 0.9800 .
O71 S71 1.452(6) .
O72 S71 1.450(7) .
O73 S71 1.445(7) .
C76 S76 1.743(12) .
C76 H76A 0.9800 .
C76 H76B 0.9800 .
C76 H76C 0.9800 .
O76 S76 1.430(9) .
O77 S76 1.466(12) .
O78 S76 1.456(12) .
C81 O81 1.379(6) .
C81 H81A 0.9800 .
C81 H81B 0.9800 .
C81 H81C 0.9800 .
O81 H81 0.8400 .
C82 O82 1.368(4) .
C82 H82A 0.9800 .
C82 H82B 0.9800 .
C82 H82C 0.9800 .
O82 H82 0.8400 .
C83A O83A 1.406(8) .
C83A H83A 0.9800 .
C83A H83B 0.9800 .
C83A H83C 0.9800 .
O83A H83D 0.8400 .
C83B O83B 1.390(9) .
C83B H83E 0.9800 .
C83B H83F 0.9800 .
C83B H83G 0.9800 .
O83B H83H 0.8400 .
O90 H90A 0.844(10) .
O90 H90B 0.840(10) .
